data_7246180
loop_
_publ_author_name
'Yu, Xiao-Yang'
'Lv, Yanxin'
'Weng, Xiaoyu'
'Geng, Jiaqi'
'Yang, Yanyan'
'Jin, Hua'
'Cui, Hao'
'Fu, Bo'
'Qu, Xiaoshu'
'Shi, Hongfei'
'Cao, Xueling'

_publ_section_title
;
 Five new multifunctional inorganic--organic hybrids based on Keggin-type
 polyoxometalates and a 3,5-di(1H-imidazol-1-yl)benzoic acid ligand
;
_journal_issue 15
_journal_name_full CrystEngComm
_journal_page_first 2185
_journal_page_last 2195
_journal_paper_doi 10.1039/D2CE01634F
_journal_volume 25
_journal_year 2023
_chemical_formula_moiety 'C52 H46 Co2 N16 O12, O40 P W12, 2(H2 O)'
_chemical_formula_sum 'C52 H51 Co2 N16 O54 P W12'
_chemical_formula_weight 4119.12
_space_group_crystal_system triclinic
_space_group_IT_number 2
_space_group_name_Hall '-P 1'
_space_group_name_H-M_alt 'P -1'
_atom_sites_solution_hydrogens geom
_atom_sites_solution_primary direct
_atom_sites_solution_secondary difmap
_audit_creation_date 2022-12-06
_audit_creation_method
;
Olex2 1.2-beta
(compiled 2015.08.17 svn.r3210 for OlexSys, GUI svn.r5083)
;
_audit_update_record
;
2022-12-07 deposited with the CCDC.	2023-01-16 downloaded from the CCDC.
;
_cell_angle_alpha 66.873(2)
_cell_angle_beta 73.720(2)
_cell_angle_gamma 84.454(2)
_cell_formula_units_Z 1
_cell_length_a 12.3693(7)
_cell_length_b 13.7755(8)
_cell_length_c 13.7884(8)
_cell_measurement_reflns_used 9958
_cell_measurement_temperature 279(2)
_cell_measurement_theta_max 27.488
_cell_measurement_theta_min 2.689
_cell_volume 2073.8(2)
_computing_molecular_graphics 'Olex2 (Dolomanov et al., 2009)'
_computing_publication_material 'Olex2 (Dolomanov et al., 2009)'
_computing_structure_refinement 'ShelXL (Sheldrick, 2015)'
_computing_structure_solution 'SIR2004 (Burla et al., 2007)'
_diffrn_ambient_temperature 279.0
_diffrn_measured_fraction_theta_full 0.997
_diffrn_measured_fraction_theta_max 0.997
_diffrn_measurement_device_type 'Bruker APEX CCD area-detector'
_diffrn_measurement_method '\w scans'
_diffrn_radiation_monochromator graphite
_diffrn_radiation_type MoK\a
_diffrn_radiation_wavelength 0.71076
_diffrn_reflns_av_R_equivalents 0.0576
_diffrn_reflns_av_unetI/netI 0.0465
_diffrn_reflns_limit_h_max 14
_diffrn_reflns_limit_h_min -14
_diffrn_reflns_limit_k_max 15
_diffrn_reflns_limit_k_min -16
_diffrn_reflns_limit_l_max 16
_diffrn_reflns_limit_l_min -16
_diffrn_reflns_number 35312
_diffrn_reflns_theta_full 25.10
_diffrn_reflns_theta_max 25.10
_diffrn_reflns_theta_min 2.69
_diffrn_source 'fine-focus sealed tube'
_exptl_absorpt_coefficient_mu 17.086
_exptl_absorpt_correction_T_max 0.7456
_exptl_absorpt_correction_T_min 0.3184
_exptl_absorpt_correction_type multi-scan
_exptl_crystal_colour 'clear pinkish pink'
_exptl_crystal_colour_lustre clear
_exptl_crystal_colour_modifier pinkish
_exptl_crystal_colour_primary pink
_exptl_crystal_density_diffrn 3.298
_exptl_crystal_density_method 'not measured'
_exptl_crystal_description BLOCK
_exptl_crystal_F_000 1864
_exptl_crystal_size_max 0.2
_exptl_crystal_size_mid 0.2
_exptl_crystal_size_min 0.1
_refine_diff_density_max 2.962
_refine_diff_density_min -6.236
_refine_diff_density_rms 0.412
_refine_ls_extinction_method none
_refine_ls_goodness_of_fit_ref 1.070
_refine_ls_hydrogen_treatment constr
_refine_ls_matrix_type full
_refine_ls_number_parameters 644
_refine_ls_number_reflns 7369
_refine_ls_number_restraints 67
_refine_ls_restrained_S_all 1.073
_refine_ls_R_factor_all 0.0636
_refine_ls_R_factor_gt 0.0570
_refine_ls_shift/su_max 0.001
_refine_ls_shift/su_mean 0.000
_refine_ls_structure_factor_coef Fsqd
_refine_ls_weighting_details 'calc w=1/[\s^2^(Fo^2^)+(0.0709P)^2^+119.4647P] where P=(Fo^2^+2Fc^2^)/3'
_refine_ls_weighting_scheme calc
_refine_ls_wR_factor_gt 0.1542
_refine_ls_wR_factor_ref 0.1596
_reflns_number_gt 6595
_reflns_number_total 7369
_reflns_threshold_expression >2sigma(I)
_cod_data_source_file d2ce01634f2.cif
_cod_data_source_block 314
_cod_depositor_comments
;
The following automatic conversions were performed:

data item '_exptl_absorpt_correction_type' value 'MULTI-SCAN' was
changed to 'multi-scan' in accordance with the
/home/data/users/saulius/crontab/automatic-downloads/rss-feeds/RSC/lib/dictionaries/cif_core.dic
dictionary named 'cif_core.dic' version 2.4.2 last updated on
2011-04-26.

Automatic conversion script
Id: cif_fix_values 7556 2019-12-06 15:28:31Z antanas 

 Adding full bibliography for 7246180--7246184.cif.
;
_cod_database_code 7246180
_olex2_refinement_description
;
1. Fixed Uiso
 At 1.2 times of:
  All C(H) groups, All N(H) groups
 At 1.5 times of:
  All O(H,H) groups
2. Restrained distances
 O3-O4
 2.1 with sigma of 0.1
3. Uiso/Uaniso restraints and constraints
Uanis(O18A) \\sim Ueq, Uanis(O6) \\sim Ueq, Uanis(O19) \\sim Ueq, Uanis(O14)
\\sim Ueq, Uanis(O12) \\sim Ueq, Uanis(O13) \\sim Ueq: with sigma of 0.008 and
sigma for terminal atoms of 0.016
Uanis(O9) \\sim Ueq, Uanis(O17) \\sim Ueq, Uanis(O8) \\sim Ueq, Uanis(O26)
\\sim Ueq, Uanis(O16A) \\sim Ueq: with sigma of 0.002 and sigma for terminal
atoms of 0.004
Uanis(O16B) = Uanis(O16A)
Uanis(O18B) = Uanis(O18A)
4. Others
 Sof(O18B)=Sof(O16B)=1-FVAR(1)
 Sof(O16A)=Sof(O18A)=FVAR(1)
 Fixed Sof: O8(0.5) O9(0.5) O17(0.5) O26(0.5)
5.a Riding coordinates:
 O1W(H1WA,H1WB), O2W(H2WA,H2WB), O3W(H3WA,H3WB)
5.b Aromatic/amide H refined with riding coordinates:
 C1(H1), C2(H2), C3(H3), C5(H5), C7(H7), C9(H9), C11(H11), C12(H12), C13(H13),
 C14(H14), C15(H15), C16(H16), C18(H18), C20(H20), C22(H22), C24(H24), C25(H25),
  C26(H26), N5(H5A)
;
_olex2_submission_special_instructions 'No special instructions were received'

loop_
_space_group_symop_id
_space_group_symop_operation_xyz
1 'x, y, z'
2 '-x, -y, -z'

loop_
_atom_site_label
_atom_site_type_symbol
_atom_site_fract_x
_atom_site_fract_y
_atom_site_fract_z
_atom_site_U_iso_or_equiv
_atom_site_adp_type
_atom_site_occupancy
_atom_site_calc_flag
_atom_site_disorder_assembly
_atom_site_disorder_group
_atom_site_site_symmetry_order
_atom_site_refinement_flags_posn
_atom_site_refinement_flags_adp
_atom_site_refinement_flags_occupancy
Co1 Co 0.73331(19) 0.61212(18) 0.22834(19) 0.0246(5) Uani 1 d . . 1 . . .
P1 P 1.0000 0.0000 0.5000 0.0085(10) Uani 1 d . . 2 S T P
W1 W 1.25377(5) 0.15080(5) 0.40943(6) 0.02147(18) Uani 1 d . . 1 . . .
W2 W 0.98483(5) 0.27340(5) 0.45615(5) 0.01923(17) Uani 1 d . . 1 . . .
W3 W 1.07525(6) 0.08980(5) 0.68300(5) 0.02192(18) Uani 1 d B . 1 . . .
W4 W 0.73154(5) 0.12263(6) 0.54583(6) 0.02376(18) Uani 1 d . . 1 . . .
W5 W 0.82601(7) -0.05860(7) 0.76963(7) 0.0380(2) Uani 1 d . . 1 . . .
W6 W 1.09029(5) -0.18079(5) 0.72631(5) 0.01903(17) Uani 1 d . . 1 . . .
C1 C 0.725(2) 0.6327(16) 0.4432(17) 0.044(5) Uani 1 d . . 1 . . .
H1 H 0.7283 0.7060 0.4096 0.053 Uiso 1 calc . . 1 R . .
C2 C 0.733(2) 0.5772(15) 0.5451(17) 0.043(5) Uani 1 d . . 1 . . .
H2 H 0.7442 0.6039 0.5939 0.051 Uiso 1 calc . . 1 R . .
C3 C 0.7074(14) 0.4681(13) 0.4734(14) 0.024(4) Uani 1 d . . 1 . . .
H3 H 0.6971 0.4060 0.4651 0.028 Uiso 1 calc . . 1 R . .
C4 C 0.7295(14) 0.3857(12) 0.6579(12) 0.018(3) Uani 1 d . . 1 . . .
C5 C 0.8230(14) 0.3841(13) 0.6972(14) 0.024(4) Uani 1 d . . 1 . . .
H5 H 0.8762 0.4387 0.6604 0.028 Uiso 1 calc . . 1 R . .
C6 C 0.8363(13) 0.3005(14) 0.7914(13) 0.021(3) Uani 1 d . . 1 . . .
C7 C 0.7549(14) 0.2187(13) 0.8460(13) 0.022(3) Uani 1 d . . 1 . . .
H7 H 0.7630 0.1618 0.9082 0.027 Uiso 1 calc . . 1 R . .
C8 C 0.6619(13) 0.2237(13) 0.8060(13) 0.020(3) Uani 1 d A . 1 . . .
C9 C 0.6494(13) 0.3044(13) 0.7135(13) 0.020(3) Uani 1 d . . 1 . . .
H9 H 0.5874 0.3053 0.6875 0.024 Uiso 1 calc . . 1 R . .
C10 C 0.5720(14) 0.1379(13) 0.8671(14) 0.022(3) Uani 1 d . . 1 . . .
C11 C 0.9465(15) 0.2421(14) 0.9322(13) 0.028(4) Uani 1 d . . 1 . . .
H11 H 0.8949 0.1947 0.9909 0.034 Uiso 1 calc . . 1 R . .
C12 C 1.0468(16) 0.2665(16) 0.9325(14) 0.033(4) Uani 1 d . . 1 . . .
H12 H 1.0778 0.2390 0.9918 0.039 Uiso 1 calc . . 1 R . .
C13 C 1.0266(14) 0.3575(15) 0.7690(16) 0.031(4) Uani 1 d . . 1 . . .
H13 H 1.0393 0.4028 0.6960 0.037 Uiso 1 calc . . 1 R . .
C14 C 0.1037(18) 0.4315(17) 0.0946(17) 0.042(5) Uani 1 d . . 1 . . .
H14 H 0.0320 0.4192 0.0922 0.050 Uiso 1 calc . . 1 R . .
C15 C 0.1628(16) 0.5229(13) 0.0389(16) 0.032(4) Uani 1 d . . 1 . . .
H15 H 0.1405 0.5845 -0.0104 0.039 Uiso 1 calc . . 1 R . .
C16 C 0.2605(15) 0.4062(14) 0.1416(15) 0.029(4) Uani 1 d . . 1 . . .
H16 H 0.3167 0.3749 0.1763 0.035 Uiso 1 calc . . 1 R . .
C17 C 0.3513(14) 0.5830(12) 0.0335(13) 0.020(3) Uani 1 d . . 1 . . .
C18 C 0.3513(13) 0.6735(13) -0.0607(13) 0.020(3) Uani 1 d . . 1 . . .
H18 H 0.2960 0.6836 -0.0973 0.024 Uiso 1 calc . . 1 R . .
C19 C 0.4358(16) 0.7462(13) -0.0964(14) 0.028(4) Uani 1 d . . 1 . . .
C20 C 0.5209(15) 0.7327(14) -0.0422(14) 0.026(4) Uani 1 d . . 1 . . .
H20 H 0.5790 0.7821 -0.0688 0.031 Uiso 1 calc . . 1 R . .
C21 C 0.5148(14) 0.6432(15) 0.0518(14) 0.026(4) Uani 1 d . . 1 . . .
C22 C 0.4293(15) 0.5686(14) 0.0906(14) 0.025(4) Uani 1 d . . 1 . . .
H22 H 0.4252 0.5095 0.1548 0.031 Uiso 1 calc . . 1 R . .
C23 C 0.6019(15) 0.6277(15) 0.1148(15) 0.029(4) Uani 1 d . . 1 . . .
C24 C 0.460(2) 0.9415(19) -0.2025(19) 0.061(8) Uani 1 d . . 1 . . .
H24 H 0.4869 0.9582 -0.1542 0.073 Uiso 1 calc . . 1 R . .
C25 C 0.3975(16) 0.9536(15) -0.3367(16) 0.036(5) Uani 1 d . . 1 . . .
H25 H 0.3738 0.9832 -0.4004 0.044 Uiso 1 calc . . 1 R . .
C26 C 0.3936(16) 0.8535(16) -0.2735(17) 0.036(4) Uani 1 d . . 1 . . .
H26 H 0.3678 0.7988 -0.2850 0.043 Uiso 1 calc . . 1 R . .
N1 N 0.7118(13) 0.5653(12) 0.3949(12) 0.029(3) Uani 1 d . . 1 . . .
N2 N 0.7199(13) 0.4725(11) 0.5636(12) 0.026(3) Uani 1 d . . 1 . . .
N3 N 0.9315(12) 0.2990(11) 0.8301(11) 0.023(3) Uani 1 d . . 1 . . .
N4 N 1.0991(11) 0.3403(12) 0.8290(12) 0.026(3) Uani 1 d . . 1 . . .
N5 N 0.1675(12) 0.3600(13) 0.1549(12) 0.032(4) Uani 1 d . . 1 . . .
H5A H 0.1492 0.2950 0.1952 0.038 Uiso 1 calc . . 1 R . .
N6 N 0.2623(11) 0.5082(12) 0.0686(11) 0.023(3) Uani 1 d . . 1 . . .
N7 N 0.443(2) 1.0068(16) -0.2912(19) 0.071(7) Uani 1 d . . 1 . . .
N8 N 0.4335(12) 0.8434(11) -0.1890(12) 0.026(3) Uani 1 d . . 1 . . .
O1 O 0.6973(11) 0.6658(13) 0.0669(11) 0.044(4) Uani 1 d . . 1 . . .
O2 O 0.5717(11) 0.5774(11) 0.2163(11) 0.035(3) Uani 1 d . . 1 . . .
O3 O 0.4954(12) 0.1399(11) 0.8257(13) 0.044(4) Uani 1 d A . 1 D . .
O4 O 0.5814(12) 0.0656(11) 0.9570(11) 0.039(3) Uani 1 d A -1 1 D . .
O5 O 1.0105(14) 0.2153(16) 0.5953(11) 0.066(6) Uani 1 d . . 1 . . .
O6 O 0.7408(15) 0.0569(12) 0.6882(13) 0.050(4) Uani 1 d B . 1 . U .
O7 O 1.3690(11) 0.2269(10) 0.3672(13) 0.042(4) Uani 1 d . . 1 . . .
O8 O 0.9969(16) -0.0254(16) 0.6177(16) 0.014(4) Uani 0.50 d B . 1 . U .
O9 O 0.8760(15) -0.0183(15) 0.5712(15) 0.008(4) Uani 0.50 d . . 1 . U .
O10 O 1.1361(11) -0.2701(10) 0.8313(10) 0.033(3) Uani 1 d B . 1 . . .
O11 O 1.1361(12) 0.2557(12) 0.3967(10) 0.044(4) Uani 1 d . . 1 . . .
O12 O 1.2227(14) -0.1626(15) 0.6097(13) 0.055(4) Uani 1 d . . 1 . U .
O13 O 1.3117(14) 0.0102(12) 0.4471(12) 0.045(4) Uani 1 d . . 1 . U .
O14 O 1.0394(14) -0.2728(15) 0.6741(14) 0.058(4) Uani 1 d . . 1 . U .
O15 O 1.2085(13) 0.1225(14) 0.5628(10) 0.057(5) Uani 1 d . . 1 . . .
O16A O 0.9388(19) -0.1693(18) 0.815(2) 0.017(3) Uani 0.51(2) d B 1 1 . U .
O17 O 1.0534(15) 0.0871(15) 0.5106(15) 0.008(4) Uani 0.50 d . . 1 . U .
O18A O 0.730(2) -0.1590(16) 0.7376(18) 0.014(3) Uani 0.51(2) d . 1 1 . U .
O19 O 0.8329(13) 0.2274(14) 0.5244(12) 0.049(4) Uani 1 d . . 1 . U .
O20 O 0.9287(11) 0.0393(10) 0.7638(16) 0.050(4) Uani 1 d B . 1 . . .
O21 O 0.7371(15) -0.0926(12) 0.9054(14) 0.059(5) Uani 1 d B . 1 . . .
O22 O 1.1252(12) -0.0542(11) 0.7290(19) 0.069(6) Uani 1 d B . 1 . . .
O23 O 0.9779(12) 0.4022(10) 0.4326(12) 0.041(4) Uani 1 d . . 1 . . .
O24 O 1.1174(13) 0.1330(13) 0.7670(13) 0.046(4) Uani 1 d . . 1 . . .
O25 O 0.6054(10) 0.1820(11) 0.5604(12) 0.036(3) Uani 1 d . . 1 . . .
O26 O 1.0628(15) -0.1022(15) 0.5400(15) 0.009(4) Uani 0.50 d . . 1 . U .
O1W O 0.6902(12) 0.7685(11) 0.2187(14) 0.046(4) Uani 1 d . . 1 . . .
H1WA H 0.7340 0.8161 0.1593 0.068 Uiso 1 d . . 1 R . .
H1WB H 0.7049 0.7813 0.2723 0.068 Uiso 1 d . . 1 R . .
O2W O 0.7712(15) 0.4513(12) 0.2410(13) 0.055(4) Uani 1 d . . 1 . . .
H2WA H 0.8397 0.4481 0.2071 0.082 Uiso 1 d . . 1 R . .
H2WB H 0.7336 0.4345 0.2067 0.082 Uiso 1 d . . 1 R . .
O3W O 0.571(2) 0.3542(19) 0.339(3) 0.119(10) Uani 1 d . . 1 . . .
H3WA H 0.5266 0.3052 0.3882 0.179 Uiso 1 d . . 1 R . .
H3WB H 0.5393 0.3901 0.2888 0.179 Uiso 1 d . . 1 R . .
O18B O 0.785(2) -0.1419(17) 0.7056(19) 0.014(3) Uani 0.49(2) d . 2 1 . . .
O16B O 0.9452(19) -0.1668(18) 0.773(2) 0.017(3) Uani 0.49(2) d B 2 1 . . .

loop_
_atom_site_aniso_label
_atom_site_aniso_U_11
_atom_site_aniso_U_22
_atom_site_aniso_U_33
_atom_site_aniso_U_23
_atom_site_aniso_U_13
_atom_site_aniso_U_12
Co1 0.0241(12) 0.0221(12) 0.0265(12) -0.0029(10) -0.0134(9) -0.0020(9)
P1 0.010(2) 0.008(2) 0.004(2) -0.0004(19) 0.0015(18) -0.0030(19)
W1 0.0194(3) 0.0121(3) 0.0285(4) 0.0004(3) -0.0097(3) -0.0057(2)
W2 0.0256(3) 0.0083(3) 0.0205(3) -0.0038(2) -0.0025(3) -0.0032(2)
W3 0.0263(4) 0.0202(4) 0.0237(3) -0.0107(3) -0.0093(3) -0.0015(3)
W4 0.0181(3) 0.0269(4) 0.0323(4) -0.0171(3) -0.0095(3) 0.0064(3)
W5 0.0424(5) 0.0306(4) 0.0323(4) -0.0079(3) -0.0026(3) -0.0001(3)
W6 0.0194(3) 0.0153(3) 0.0162(3) 0.0032(2) -0.0080(2) -0.0020(2)
C1 0.083(16) 0.019(10) 0.039(11) -0.004(8) -0.037(11) -0.002(10)
C2 0.079(16) 0.016(9) 0.036(11) -0.011(8) -0.018(11) -0.005(9)
C3 0.031(9) 0.010(8) 0.028(9) -0.002(7) -0.015(7) 0.004(6)
C4 0.029(8) 0.017(8) 0.008(7) -0.001(6) -0.010(6) -0.003(6)
C5 0.024(8) 0.016(8) 0.026(9) -0.001(7) -0.008(7) -0.009(7)
C6 0.011(7) 0.027(9) 0.017(7) -0.004(7) 0.003(6) 0.000(6)
C7 0.027(9) 0.014(8) 0.016(7) 0.002(6) -0.001(6) -0.005(6)
C8 0.018(8) 0.023(8) 0.022(8) -0.011(7) -0.002(6) -0.010(6)
C9 0.022(8) 0.018(8) 0.020(8) -0.006(7) -0.009(6) 0.001(6)
C10 0.024(8) 0.015(8) 0.028(9) -0.008(7) -0.007(7) -0.007(6)
C11 0.033(10) 0.028(9) 0.015(8) 0.005(7) -0.008(7) -0.011(7)
C12 0.040(11) 0.038(11) 0.015(8) 0.001(8) -0.015(8) -0.002(8)
C13 0.018(8) 0.031(10) 0.036(10) -0.002(8) -0.009(7) -0.007(7)
C14 0.040(11) 0.034(11) 0.038(11) 0.008(9) -0.016(9) -0.014(9)
C15 0.038(10) 0.009(8) 0.039(10) 0.012(7) -0.024(8) -0.012(7)
C16 0.030(9) 0.023(9) 0.030(9) -0.003(8) -0.007(7) -0.009(7)
C17 0.028(8) 0.010(7) 0.017(7) -0.002(6) 0.000(6) -0.011(6)
C18 0.019(8) 0.019(8) 0.023(8) -0.006(7) -0.011(6) 0.003(6)
C19 0.037(10) 0.014(8) 0.023(8) 0.002(7) -0.003(7) -0.011(7)
C20 0.028(9) 0.031(10) 0.023(8) -0.014(8) -0.006(7) -0.008(7)
C21 0.024(9) 0.034(10) 0.027(9) -0.018(8) -0.006(7) -0.007(7)
C22 0.032(9) 0.021(9) 0.024(8) -0.005(7) -0.016(7) 0.008(7)
C23 0.027(9) 0.036(10) 0.033(10) -0.020(9) -0.017(8) 0.014(8)
C24 0.09(2) 0.045(14) 0.035(12) -0.014(11) 0.009(12) -0.047(14)
C25 0.037(11) 0.023(10) 0.031(10) 0.006(8) -0.007(8) 0.000(8)
C26 0.037(11) 0.031(10) 0.043(11) -0.008(9) -0.025(9) -0.005(8)
N1 0.043(9) 0.025(8) 0.022(7) -0.004(6) -0.017(7) -0.002(7)
N2 0.031(8) 0.019(7) 0.026(8) -0.005(6) -0.006(6) -0.005(6)
N3 0.024(7) 0.019(7) 0.015(6) 0.004(6) -0.002(5) -0.004(6)
N4 0.020(7) 0.030(8) 0.024(7) -0.003(6) -0.010(6) -0.003(6)
N5 0.027(8) 0.029(8) 0.024(8) 0.000(7) 0.004(6) -0.015(6)
N6 0.020(7) 0.027(8) 0.022(7) -0.006(6) -0.009(6) 0.001(6)
N7 0.097(18) 0.028(11) 0.055(13) 0.002(10) 0.012(12) -0.022(11)
N8 0.027(8) 0.015(7) 0.024(7) 0.004(6) -0.004(6) -0.004(6)
O1 0.032(8) 0.067(11) 0.031(7) -0.013(7) -0.012(6) -0.014(7)
O2 0.033(7) 0.042(8) 0.035(7) -0.013(6) -0.020(6) -0.004(6)
O3 0.035(8) 0.030(8) 0.060(10) 0.002(7) -0.026(7) -0.009(6)
O4 0.045(8) 0.035(8) 0.028(7) 0.004(6) -0.008(6) -0.021(6)
O5 0.055(10) 0.101(14) 0.015(6) -0.009(8) -0.006(6) 0.051(10)
O6 0.076(7) 0.039(6) 0.046(6) -0.014(5) -0.037(6) 0.006(6)
O7 0.030(7) 0.023(7) 0.059(9) 0.005(6) -0.013(6) -0.015(6)
O8 0.014(5) 0.013(5) 0.015(4) -0.005(2) -0.004(2) 0.000(2)
O9 0.008(4) 0.008(4) 0.009(4) -0.003(2) -0.002(2) 0.000(2)
O10 0.035(7) 0.021(6) 0.029(7) 0.012(5) -0.016(6) -0.007(5)
O11 0.044(8) 0.055(9) 0.017(6) -0.006(6) -0.006(6) 0.030(7)
O12 0.058(7) 0.072(8) 0.043(6) -0.028(6) -0.006(5) -0.028(6)
O13 0.066(7) 0.040(6) 0.036(6) -0.016(5) -0.023(5) 0.007(5)
O14 0.055(7) 0.077(8) 0.054(7) -0.031(6) -0.013(5) -0.033(6)
O15 0.055(9) 0.074(12) 0.012(6) 0.001(7) -0.002(6) 0.041(9)
O16A 0.017(4) 0.015(4) 0.016(4) -0.006(2) -0.004(2) 0.0019(19)
O17 0.009(4) 0.008(4) 0.009(4) -0.003(2) -0.002(2) 0.000(2)
O18A 0.015(7) 0.006(6) 0.019(7) -0.003(5) -0.006(6) -0.003(6)
O19 0.046(6) 0.066(7) 0.041(6) -0.024(5) -0.005(5) -0.028(5)
O20 0.021(7) 0.018(7) 0.110(14) -0.027(8) -0.011(7) -0.002(5)
O21 0.066(11) 0.032(8) 0.063(11) -0.024(8) 0.022(9) -0.013(7)
O22 0.020(7) 0.019(7) 0.148(18) -0.017(9) -0.011(9) -0.002(6)
O23 0.053(9) 0.013(6) 0.042(8) -0.008(6) 0.008(7) -0.005(6)
O24 0.056(9) 0.054(10) 0.054(9) -0.038(8) -0.030(8) 0.009(7)
O25 0.019(6) 0.043(8) 0.053(8) -0.027(7) -0.009(6) 0.003(6)
O26 0.010(4) 0.009(4) 0.009(4) -0.003(2) -0.003(2) 0.000(2)
O1W 0.047(9) 0.034(8) 0.068(10) -0.019(8) -0.035(8) 0.003(6)
O2W 0.075(12) 0.040(9) 0.054(10) -0.025(8) -0.018(9) 0.016(8)
O3W 0.099(19) 0.056(14) 0.19(3) -0.042(17) -0.025(19) -0.019(13)
O18B 0.015(7) 0.006(6) 0.019(7) -0.003(5) -0.006(6) -0.003(6)
O16B 0.017(4) 0.015(4) 0.016(4) -0.006(2) -0.004(2) 0.0019(19)

loop_
_atom_type_symbol
_atom_type_description
_atom_type_scat_dispersion_real
_atom_type_scat_dispersion_imag
_atom_type_scat_source
C C 0.0033 0.0016 'International Tables Vol C Tables 4.2.6.8 and 6.1.1.4'
H H 0.0000 0.0000 'International Tables Vol C Tables 4.2.6.8 and 6.1.1.4'
Co Co 0.3494 0.9721 'International Tables Vol C Tables 4.2.6.8 and 6.1.1.4'
N N 0.0061 0.0033 'International Tables Vol C Tables 4.2.6.8 and 6.1.1.4'
O O 0.0106 0.0060 'International Tables Vol C Tables 4.2.6.8 and 6.1.1.4'
P P 0.1023 0.0942 'International Tables Vol C Tables 4.2.6.8 and 6.1.1.4'
W W -0.8490 6.8722 'International Tables Vol C Tables 4.2.6.8 and 6.1.1.4'

loop_
_geom_angle_atom_site_label_1
_geom_angle_atom_site_label_2
_geom_angle_atom_site_label_3
_geom_angle
_geom_angle_site_symmetry_1
_geom_angle_site_symmetry_3
_geom_angle_publ_flag
N1 Co1 O1 161.7(6) . . ?
N1 Co1 O2 103.8(6) . . ?
N1 Co1 O1W 89.1(6) . . ?
N1 Co1 O2W 90.3(6) . . ?
N4 Co1 N1 100.1(6) 2_766 . ?
N4 Co1 O1 96.9(5) 2_766 . ?
N4 Co1 O2 156.0(5) 2_766 . ?
N4 Co1 O1W 88.1(6) 2_766 . ?
N4 Co1 O2W 93.8(7) 2_766 . ?
O2 Co1 O1 59.6(5) . . ?
O2 Co1 O2W 84.0(6) . . ?
O1W Co1 O1 84.8(6) . . ?
O1W Co1 O2 94.4(5) . . ?
O1W Co1 O2W 178.0(7) . . ?
O2W Co1 O1 95.2(6) . . ?
O8 P1 O8 179.999(1) 2_756 . ?
O8 P1 O9 109.7(10) . 2_756 ?
O8 P1 O9 70.3(10) 2_756 2_756 ?
O8 P1 O9 70.3(10) . . ?
O8 P1 O9 109.7(10) 2_756 . ?
O8 P1 O26 71.9(10) . . ?
O8 P1 O26 71.9(10) 2_756 2_756 ?
O8 P1 O26 108.1(10) . 2_756 ?
O8 P1 O26 108.1(10) 2_756 . ?
O9 P1 O9 179.999(2) 2_756 . ?
O17 P1 O8 69.0(10) . . ?
O17 P1 O8 69.0(10) 2_756 2_756 ?
O17 P1 O8 111.0(10) 2_756 . ?
O17 P1 O8 111.0(10) . 2_756 ?
O17 P1 O9 110.0(9) 2_756 2_756 ?
O17 P1 O9 70.0(9) 2_756 . ?
O17 P1 O9 110.0(9) . . ?
O17 P1 O9 70.0(9) . 2_756 ?
O17 P1 O17 179.999(3) . 2_756 ?
O17 P1 O26 110.1(10) 2_756 2_756 ?
O17 P1 O26 69.9(10) . 2_756 ?
O17 P1 O26 69.9(10) 2_756 . ?
O17 P1 O26 110.1(10) . . ?
O26 P1 O9 72.1(10) 2_756 . ?
O26 P1 O9 107.9(10) 2_756 2_756 ?
O26 P1 O9 72.1(10) . 2_756 ?
O26 P1 O9 107.9(10) . . ?
O26 P1 O26 179.999(3) 2_756 . ?
O7 W1 O9 161.6(7) . 2_756 ?
O7 W1 O11 101.4(7) . . ?
O7 W1 O13 103.6(7) . . ?
O7 W1 O15 101.7(8) . . ?
O7 W1 O17 157.0(7) . . ?
O7 W1 O18A 91.5(9) . 2_756 ?
O7 W1 O18B 111.7(10) . 2_756 ?
O9 W1 O17 41.3(6) 2_756 . ?
O11 W1 O9 90.8(7) . 2_756 ?
O11 W1 O17 62.3(6) . . ?
O13 W1 O9 65.5(6) . 2_756 ?
O13 W1 O11 155.0(7) . . ?
O13 W1 O17 93.2(6) . . ?
O13 W1 O18A 89.6(7) . 2_756 ?
O15 W1 O9 92.7(8) . 2_756 ?
O15 W1 O11 86.2(5) . . ?
O15 W1 O13 87.1(6) . . ?
O15 W1 O17 63.1(7) . . ?
O15 W1 O18A 166.7(9) . 2_756 ?
O18A W1 O9 74.3(8) 2_756 2_756 ?
O18A W1 O11 91.5(7) 2_756 . ?
O18A W1 O17 104.4(8) 2_756 . ?
O18B W1 O9 56.2(9) 2_756 2_756 ?
O18B W1 O11 81.4(8) 2_756 . ?
O18B W1 O13 91.0(8) 2_756 . ?
O18B W1 O15 146.0(10) 2_756 . ?
O18B W1 O17 83.2(9) 2_756 . ?
O18B W1 O18A 21.2(7) 2_756 2_756 ?
O5 W2 O14 156.6(9) . 2_756 ?
O5 W2 O17 65.2(7) . . ?
O5 W2 O19 87.7(7) . . ?
O5 W2 O26 94.1(8) . 2_756 ?
O11 W2 O5 88.8(6) . . ?
O11 W2 O14 86.4(7) . 2_756 ?
O11 W2 O17 63.6(6) . . ?
O11 W2 O19 154.2(8) . . ?
O11 W2 O26 90.8(7) . 2_756 ?
O14 W2 O17 92.3(7) 2_756 . ?
O14 W2 O26 63.1(7) 2_756 2_756 ?
O19 W2 O14 86.7(7) . 2_756 ?
O19 W2 O17 91.9(7) . . ?
O19 W2 O26 64.0(7) . 2_756 ?
O23 W2 O5 101.9(9) . . ?
O23 W2 O11 103.0(7) . . ?
O23 W2 O14 101.5(8) . 2_756 ?
O23 W2 O17 160.3(7) . . ?
O23 W2 O19 102.8(7) . . ?
O23 W2 O26 159.0(7) . 2_756 ?
O26 W2 O17 40.7(6) 2_756 . ?
O5 W3 O8 92.9(8) . . ?
O5 W3 O17 65.1(7) . . ?
O15 W3 O5 87.3(6) . . ?
O15 W3 O8 92.5(8) . . ?
O15 W3 O17 64.0(7) . . ?
O15 W3 O22 87.0(7) . . ?
O17 W3 O8 40.1(6) . . ?
O20 W3 O5 88.3(7) . . ?
O20 W3 O8 65.8(7) . . ?
O20 W3 O15 157.6(8) . . ?
O20 W3 O17 94.3(7) . . ?
O20 W3 O22 88.4(6) . . ?
O22 W3 O5 156.6(9) . . ?
O22 W3 O8 64.7(8) . . ?
O22 W3 O17 92.0(8) . . ?
O24 W3 O5 102.0(8) . . ?
O24 W3 O8 161.0(7) . . ?
O24 W3 O15 99.9(8) . . ?
O24 W3 O17 158.7(7) . . ?
O24 W3 O20 102.5(8) . . ?
O24 W3 O22 101.4(9) . . ?
O6 W4 O9 66.3(7) . . ?
O6 W4 O12 157.2(8) . 2_756 ?
O6 W4 O13 88.8(7) . 2_756 ?
O6 W4 O19 89.0(7) . . ?
O6 W4 O26 95.4(7) . 2_756 ?
O9 W4 O26 42.2(6) . 2_756 ?
O12 W4 O9 91.5(7) 2_756 . ?
O12 W4 O26 62.9(7) 2_756 2_756 ?
O13 W4 O9 64.1(6) 2_756 . ?
O13 W4 O12 86.1(7) 2_756 2_756 ?
O13 W4 O26 93.7(6) 2_756 2_756 ?
O19 W4 O9 93.1(7) . . ?
O19 W4 O12 86.8(6) . 2_756 ?
O19 W4 O13 155.9(7) . 2_756 ?
O19 W4 O26 62.6(7) . 2_756 ?
O25 W4 O6 102.5(7) . . ?
O25 W4 O9 160.2(6) . . ?
O25 W4 O12 100.2(8) . 2_756 ?
O25 W4 O13 100.6(7) . 2_756 ?
O25 W4 O19 103.4(7) . . ?
O25 W4 O26 157.3(7) . 2_756 ?
O6 W5 O8 95.1(7) . . ?
O6 W5 O9 65.6(6) . . ?
O6 W5 O16A 165.6(9) . . ?
O6 W5 O18A 85.4(7) . . ?
O6 W5 O16B 150.4(9) . . ?
O8 W5 O9 42.0(6) . . ?
O16A W5 O8 70.9(8) . . ?
O16A W5 O9 100.6(9) . . ?
O16A W5 O18A 93.9(9) . . ?
O18A W5 O8 101.5(8) . . ?
O18A W5 O9 70.3(7) . . ?
O20 W5 O6 91.0(7) . . ?
O20 W5 O8 66.2(7) . . ?
O20 W5 O9 96.7(7) . . ?
O20 W5 O16A 86.5(8) . . ?
O20 W5 O18A 166.9(8) . . ?
O20 W5 O16B 91.2(8) . . ?
O21 W5 O6 100.5(8) . . ?
O21 W5 O8 160.4(8) . . ?
O21 W5 O9 157.3(8) . . ?
O21 W5 O16A 93.9(9) . . ?
O21 W5 O18A 91.4(9) . . ?
O21 W5 O20 101.6(8) . . ?
O21 W5 O18B 109.0(9) . . ?
O21 W5 O16B 107.9(10) . . ?
O18B W5 O6 88.3(8) . . ?
O18B W5 O8 83.0(9) . . ?
O18B W5 O9 55.1(9) . . ?
O18B W5 O16A 86.7(10) . . ?
O18B W5 O18A 18.6(8) . . ?
O18B W5 O20 149.0(9) . . ?
O18B W5 O16B 75.1(11) . . ?
O16B W5 O8 59.2(9) . . ?
O16B W5 O9 84.8(9) . . ?
O16B W5 O16A 16.0(8) . . ?
O16B W5 O18A 85.9(10) . . ?
O10 W6 O8 161.4(7) . . ?
O10 W6 O12 100.0(7) . . ?
O10 W6 O14 100.3(8) . . ?
O10 W6 O16A 95.5(9) . . ?
O10 W6 O22 101.9(8) . . ?
O10 W6 O26 156.5(7) . . ?
O10 W6 O16B 108.3(10) . . ?
O12 W6 O8 93.7(7) . . ?
O12 W6 O14 85.7(7) . . ?
O12 W6 O16A 164.4(9) . . ?
O12 W6 O26 64.3(7) . . ?
O14 W6 O8 93.1(8) . . ?
O14 W6 O16A 92.7(9) . . ?
O14 W6 O26 62.8(7) . . ?
O16A W6 O8 70.9(8) . . ?
O16A W6 O26 101.3(9) . . ?
O22 W6 O8 65.8(8) . . ?
O22 W6 O12 88.5(7) . . ?
O22 W6 O14 157.7(9) . . ?
O22 W6 O16A 87.2(8) . . ?
O22 W6 O26 95.3(8) . . ?
O26 W6 O8 42.1(6) . . ?
O16B W6 O8 60.9(9) . . ?
O16B W6 O12 150.4(10) . . ?
O16B W6 O14 81.3(10) . . ?
O16B W6 O16A 15.9(9) . . ?
O16B W6 O22 93.7(9) . . ?
O16B W6 O26 86.2(10) . . ?
C2 C1 H1 125.0 . . ?
C2 C1 N1 110.0(17) . . ?
N1 C1 H1 125.0 . . ?
C1 C2 H2 126.8 . . ?
C1 C2 N2 106.3(18) . . ?
N2 C2 H2 126.8 . . ?
N1 C3 H3 124.5 . . ?
N2 C3 H3 124.5 . . ?
N2 C3 N1 110.9(15) . . ?
C5 C4 N2 117.4(14) . . ?
C9 C4 C5 120.0(14) . . ?
C9 C4 N2 122.6(14) . . ?
C4 C5 H5 120.0 . . ?
C6 C5 C4 120.0(14) . . ?
C6 C5 H5 120.0 . . ?
C5 C6 C7 119.2(15) . . ?
C5 C6 N3 119.6(14) . . ?
C7 C6 N3 121.2(15) . . ?
C6 C7 H7 120.3 . . ?
C8 C7 C6 119.3(15) . . ?
C8 C7 H7 120.3 . . ?
C7 C8 C10 119.4(15) . . ?
C9 C8 C7 121.6(14) . . ?
C9 C8 C10 119.0(14) . . ?
C4 C9 H9 120.1 . . ?
C8 C9 C4 119.9(15) . . ?
C8 C9 H9 120.1 . . ?
O3 C10 C8 118.0(15) . . ?
O3 C10 O4 123.5(15) . . ?
O4 C10 C8 118.4(15) . . ?
C12 C11 H11 126.0 . . ?
C12 C11 N3 108.0(15) . . ?
N3 C11 H11 126.0 . . ?
C11 C12 H12 125.5 . . ?
C11 C12 N4 109.0(15) . . ?
N4 C12 H12 125.5 . . ?
N3 C13 H13 125.1 . . ?
N4 C13 H13 125.1 . . ?
N4 C13 N3 109.8(16) . . ?
C15 C14 H14 126.0 . . ?
C15 C14 N5 108.0(17) . . ?
N5 C14 H14 126.0 . . ?
C14 C15 H15 126.4 . . ?
C14 C15 N6 107.2(16) . . ?
N6 C15 H15 126.4 . . ?
N5 C16 H16 125.4 . . ?
N5 C16 N6 109.1(16) . . ?
N6 C16 H16 125.4 . . ?
C18 C17 N6 116.2(15) . . ?
C22 C17 C18 122.1(15) . . ?
C22 C17 N6 121.7(15) . . ?
C17 C18 H18 121.3 . . ?
C19 C18 C17 117.4(15) . . ?
C19 C18 H18 121.3 . . ?
C18 C19 C20 122.4(16) . . ?
C18 C19 N8 118.5(16) . . ?
C20 C19 N8 119.1(15) . . ?
C19 C20 H20 121.2 . . ?
C21 C20 C19 117.6(15) . . ?
C21 C20 H20 121.2 . . ?
C20 C21 C22 121.3(16) . . ?
C20 C21 C23 119.3(16) . . ?
C22 C21 C23 119.4(16) . . ?
C17 C22 C21 119.1(16) . . ?
C17 C22 H22 120.5 . . ?
C21 C22 H22 120.5 . . ?
C21 C23 Co1 174.4(12) . . ?
O1 C23 Co1 62.3(10) . . ?
O1 C23 C21 120.3(16) . . ?
O1 C23 O2 122.3(16) . . ?
O2 C23 Co1 60.1(9) . . ?
O2 C23 C21 117.4(16) . . ?
N7 C24 H24 125.4 . . ?
N7 C24 N8 109(2) . . ?
N8 C24 H24 125.4 . . ?
C26 C25 H25 126.4 . . ?
C26 C25 N7 107.1(19) . . ?
N7 C25 H25 126.4 . . ?
C25 C26 H26 125.9 . . ?
C25 C26 N8 108.1(19) . . ?
N8 C26 H26 125.9 . . ?
C1 N1 Co1 123.4(13) . . ?
C3 N1 Co1 130.3(13) . . ?
C3 N1 C1 104.8(15) . . ?
C2 N2 C4 125.9(16) . . ?
C3 N2 C2 107.9(15) . . ?
C3 N2 C4 126.0(14) . . ?
C11 N3 C6 128.5(14) . . ?
C13 N3 C6 124.3(14) . . ?
C13 N3 C11 107.2(15) . . ?
C12 N4 Co1 126.6(12) . 2_766 ?
C13 N4 Co1 126.2(12) . 2_766 ?
C13 N4 C12 106.0(14) . . ?
C14 N5 H5A 125.6 . . ?
C16 N5 C14 108.9(16) . . ?
C16 N5 H5A 125.6 . . ?
C15 N6 C17 128.2(14) . . ?
C16 N6 C15 106.7(14) . . ?
C16 N6 C17 125.1(14) . . ?
C24 N7 C25 108.6(19) . . ?
C24 N8 C19 127.3(18) . . ?
C26 N8 C19 125.5(16) . . ?
C26 N8 C24 106.9(18) . . ?
C23 O1 Co1 88.2(11) . . ?
C23 O2 Co1 89.8(11) . . ?
W2 O5 W3 138.3(10) . . ?
W4 O6 W5 137.1(9) . . ?
P1 O8 W3 124.9(11) . . ?
P1 O8 W5 125.5(11) . . ?
P1 O8 W6 123.1(11) . . ?
P1 O8 O9 56.0(9) . . ?
P1 O8 O17 55.2(9) . . ?
P1 O8 O26 54.3(9) . . ?
W5 O8 W3 90.7(7) . . ?
W5 O8 W6 91.7(7) . . ?
W6 O8 W3 90.7(7) . . ?
O9 O8 W3 133.3(12) . . ?
O9 O8 W5 69.5(9) . . ?
O9 O8 W6 130.1(12) . . ?
O9 O8 O26 89.1(12) . . ?
O17 O8 W3 69.8(9) . . ?
O17 O8 W5 132.1(12) . . ?
O17 O8 W6 130.2(12) . . ?
O17 O8 O9 92.3(13) . . ?
O17 O8 O26 90.5(13) . . ?
O26 O8 W3 131.9(12) . . ?
O26 O8 W5 131.1(12) . . ?
O26 O8 W6 68.9(9) . . ?
P1 O9 W1 125.7(10) . 2_756 ?
P1 O9 W4 122.9(10) . . ?
P1 O9 W5 122.1(10) . . ?
P1 O9 O8 53.6(9) . . ?
P1 O9 O17 53.5(8) . 2_756 ?
P1 O9 O26 53.0(8) . 2_756 ?
W1 O9 W4 92.6(6) 2_756 . ?
W1 O9 W5 93.5(6) 2_756 . ?
W5 O9 W4 90.9(6) . . ?
O8 O9 W1 133.3(12) . 2_756 ?
O8 O9 W4 128.7(11) . . ?
O8 O9 W5 68.5(9) . . ?
O8 O9 O26 86.6(12) . 2_756 ?
O17 O9 W1 72.2(9) 2_756 2_756 ?
O17 O9 W4 132.1(11) 2_756 . ?
O17 O9 W5 133.9(11) 2_756 . ?
O17 O9 O8 89.6(12) 2_756 . ?
O17 O9 O26 88.0(12) 2_756 2_756 ?
O26 O9 W1 133.4(11) 2_756 2_756 ?
O26 O9 W4 69.8(8) 2_756 . ?
O26 O9 W5 128.2(11) 2_756 . ?
W2 O11 W1 142.1(9) . . ?
W6 O12 W4 140.5(10) . 2_756 ?
W4 O13 W1 136.8(9) 2_756 . ?
W2 O14 W6 140.4(10) 2_756 . ?
W1 O15 W3 140.2(10) . . ?
W6 O16A W5 126.5(13) . . ?
P1 O17 W1 123.1(10) . . ?
P1 O17 W2 123.9(10) . . ?
P1 O17 W3 125.9(10) . . ?
P1 O17 O8 55.8(9) . . ?
P1 O17 O9 56.5(9) . 2_756 ?
P1 O17 O26 55.6(9) . 2_756 ?
W2 O17 W1 91.0(6) . . ?
W3 O17 W1 92.2(6) . . ?
W3 O17 W2 90.9(6) . . ?
O8 O17 W1 132.8(12) . . ?
O8 O17 W2 130.9(11) . . ?
O8 O17 W3 70.1(9) . . ?
O8 O17 O9 92.9(13) . 2_756 ?
O8 O17 O26 91.2(13) . 2_756 ?
O9 O17 W1 66.6(8) 2_756 . ?
O9 O17 W2 129.7(11) 2_756 . ?
O9 O17 W3 132.0(11) 2_756 . ?
O26 O17 W1 129.1(11) 2_756 . ?
O26 O17 W2 68.3(9) 2_756 . ?
O26 O17 W3 132.0(11) 2_756 . ?
O26 O17 O9 91.2(12) 2_756 2_756 ?
W1 O18A W5 121.9(12) 2_756 . ?
W4 O19 W2 141.5(10) . . ?
W3 O20 W5 136.8(9) . . ?
W6 O22 W3 138.1(11) . . ?
P1 O26 W2 125.6(10) . 2_756 ?
P1 O26 W4 122.8(10) . 2_756 ?
P1 O26 W6 122.8(10) . . ?
P1 O26 O8 53.8(9) . . ?
P1 O26 O9 54.9(8) . 2_756 ?
P1 O26 O17 54.5(9) . 2_756 ?
W2 O26 W4 91.2(6) 2_756 2_756 ?
W2 O26 W6 93.3(6) 2_756 . ?
W6 O26 W4 91.9(6) . 2_756 ?
O8 O26 W2 133.1(11) . 2_756 ?
O8 O26 W4 130.7(11) . 2_756 ?
O8 O26 W6 69.0(9) . . ?
O8 O26 O9 88.6(12) . 2_756 ?
O9 O26 W2 132.1(11) 2_756 2_756 ?
O9 O26 W4 68.0(8) 2_756 2_756 ?
O9 O26 W6 128.4(11) 2_756 . ?
O17 O26 W2 71.1(9) 2_756 2_756 ?
O17 O26 W4 130.5(11) 2_756 2_756 ?
O17 O26 W6 133.5(11) 2_756 . ?
O17 O26 O8 89.9(12) 2_756 . ?
O17 O26 O9 90.0(12) 2_756 2_756 ?
Co1 O1W H1WA 111.2 . . ?
Co1 O1W H1WB 112.1 . . ?
H1WA O1W H1WB 102.1 . . ?
Co1 O2W H2WA 109.3 . . ?
Co1 O2W H2WB 109.4 . . ?
H2WA O2W H2WB 104.4 . . ?
H3WA O3W H3WB 109.5 . . ?
W1 O18B W5 149.1(13) 2_756 . ?
W6 O16B W5 142.2(14) . . ?

loop_
_geom_bond_atom_site_label_1
_geom_bond_atom_site_label_2
_geom_bond_distance
_geom_bond_site_symmetry_2
_geom_bond_publ_flag
Co1 N1 2.071(14) . ?
Co1 N4 2.070(14) 2_766 ?
Co1 O1 2.213(14) . ?
Co1 O2 2.165(13) . ?
Co1 O1W 2.129(15) . ?
Co1 O2W 2.168(15) . ?
P1 O8 1.51(2) . ?
P1 O8 1.51(2) 2_756 ?
P1 O9 1.554(18) 2_756 ?
P1 O9 1.554(18) . ?
P1 O17 1.498(19) 2_756 ?
P1 O17 1.498(19) . ?
P1 O26 1.519(19) 2_756 ?
P1 O26 1.519(19) . ?
W1 O7 1.677(12) . ?
W1 O9 2.434(18) 2_756 ?
W1 O11 1.943(13) . ?
W1 O13 1.920(15) . ?
W1 O15 1.916(13) . ?
W1 O17 2.526(18) . ?
W1 O18A 1.94(2) 2_756 ?
W1 O18B 1.83(2) 2_756 ?
W2 O5 1.873(14) . ?
W2 O11 1.855(13) . ?
W2 O14 1.904(16) 2_756 ?
W2 O17 2.508(19) . ?
W2 O19 1.894(14) . ?
W2 O23 1.672(12) . ?
W2 O26 2.463(19) 2_756 ?
W3 O5 1.930(15) . ?
W3 O8 2.49(2) . ?
W3 O15 1.921(14) . ?
W3 O17 2.481(18) . ?
W3 O20 1.874(13) . ?
W3 O22 1.927(14) . ?
W3 O24 1.704(13) . ?
W4 O6 1.844(15) . ?
W4 O9 2.496(18) . ?
W4 O12 1.917(15) 2_756 ?
W4 O13 1.914(15) 2_756 ?
W4 O19 1.884(14) . ?
W4 O25 1.689(12) . ?
W4 O26 2.528(18) 2_756 ?
W5 O6 1.959(15) . ?
W5 O8 2.45(2) . ?
W5 O9 2.470(18) . ?
W5 O16A 2.00(2) . ?
W5 O18A 2.15(2) . ?
W5 O20 1.904(13) . ?
W5 O21 1.786(15) . ?
W5 O18B 1.87(2) . ?
W5 O16B 1.99(2) . ?
W6 O8 2.48(2) . ?
W6 O10 1.690(12) . ?
W6 O12 1.902(16) . ?
W6 O14 1.910(15) . ?
W6 O16A 1.96(2) . ?
W6 O22 1.853(16) . ?
W6 O26 2.474(18) . ?
W6 O16B 1.75(2) . ?
C1 H1 0.9300 . ?
C1 C2 1.34(3) . ?
C1 N1 1.38(2) . ?
C2 H2 0.9300 . ?
C2 N2 1.38(2) . ?
C3 H3 0.9300 . ?
C3 N1 1.35(2) . ?
C3 N2 1.32(2) . ?
C4 C5 1.40(2) . ?
C4 C9 1.39(2) . ?
C4 N2 1.40(2) . ?
C5 H5 0.9300 . ?
C5 C6 1.40(2) . ?
C6 C7 1.41(2) . ?
C6 N3 1.42(2) . ?
C7 H7 0.9300 . ?
C7 C8 1.39(2) . ?
C8 C9 1.36(2) . ?
C8 C10 1.51(2) . ?
C9 H9 0.9300 . ?
C10 O3 1.23(2) . ?
C10 O4 1.28(2) . ?
C11 H11 0.9300 . ?
C11 C12 1.32(3) . ?
C11 N3 1.37(2) . ?
C12 H12 0.9300 . ?
C12 N4 1.40(2) . ?
C13 H13 0.9300 . ?
C13 N3 1.36(2) . ?
C13 N4 1.33(2) . ?
C14 H14 0.9300 . ?
C14 C15 1.35(3) . ?
C14 N5 1.36(3) . ?
C15 H15 0.9300 . ?
C15 N6 1.38(2) . ?
C16 H16 0.9300 . ?
C16 N5 1.30(2) . ?
C16 N6 1.37(2) . ?
C17 C18 1.40(2) . ?
C17 C22 1.36(2) . ?
C17 N6 1.43(2) . ?
C18 H18 0.9300 . ?
C18 C19 1.36(2) . ?
C19 C20 1.41(3) . ?
C19 N8 1.45(2) . ?
C20 H20 0.9300 . ?
C20 C21 1.38(3) . ?
C21 C22 1.39(2) . ?
C21 C23 1.51(2) . ?
C22 H22 0.9300 . ?
C23 O1 1.23(2) . ?
C23 O2 1.25(2) . ?
C24 H24 0.9300 . ?
C24 N7 1.26(4) . ?
C24 N8 1.35(3) . ?
C25 H25 0.9300 . ?
C25 C26 1.31(3) . ?
C25 N7 1.37(3) . ?
C26 H26 0.9300 . ?
C26 N8 1.34(2) . ?
N4 Co1 2.070(14) 2_766 ?
N5 H5A 0.8600 . ?
O8 O9 1.76(3) . ?
O8 O17 1.70(3) . ?
O8 O26 1.78(3) . ?
O9 W1 2.434(18) 2_756 ?
O9 O17 1.75(2) 2_756 ?
O9 O26 1.81(3) 2_756 ?
O12 W4 1.917(15) 2_756 ?
O13 W4 1.914(15) 2_756 ?
O14 W2 1.904(16) 2_756 ?
O17 O9 1.75(2) 2_756 ?
O17 O26 1.73(3) 2_756 ?
O18A W1 1.94(2) 2_756 ?
O26 W2 2.463(19) 2_756 ?
O26 W4 2.528(18) 2_756 ?
O26 O9 1.81(3) 2_756 ?
O26 O17 1.73(3) 2_756 ?
O1W H1WA 0.8910 . ?
O1W H1WB 0.8917 . ?
O2W H2WA 0.8518 . ?
O2W H2WB 0.8519 . ?
O3W H3WA 0.8500 . ?
O3W H3WB 0.8499 . ?
O18B W1 1.83(2) 2_756 ?

loop_
_geom_hbond_atom_site_label_D
_geom_hbond_atom_site_label_H
_geom_hbond_atom_site_label_A
_geom_hbond_distance_DH
_geom_hbond_distance_HA
_geom_hbond_distance_DA
_geom_hbond_angle_DHA
_geom_hbond_site_symmetry_A
N5 H5A O16A 0.86 2.20 2.88(3) 135.9 2_656
N5 H5A O16B 0.86 2.04 2.81(3) 147.3 2_656
